data_7209288
loop_
_publ_author_name
'Zhang, Zhe'
'Ma, Jian-Fang'
'Liu, Ying-Ying'
'Kan, Wei-Qiu'
'Yang, Jin'

_publ_section_title
;
 2D and 3D coordination polymers constructed by a novel
 hexakis(1,2,4-triazol-ylmethy1)benzene ligand and different carboxylate
 anions: syntheses, structures, and luminescent properties
;
_journal_issue 10
_journal_name_full CrystEngComm
_journal_page_first 2009
_journal_paper_doi 10.1039/c3ce26874h
_journal_volume 15
_journal_year 2013
_chemical_formula_moiety 'C28 H25 Cu2 N9 O10.50'
_chemical_formula_sum 'C28 H25 Cu2 N9 O10.5'
_chemical_formula_weight 782.65
_chemical_name_systematic
;
?
;
_space_group_IT_number 2
_symmetry_cell_setting triclinic
_symmetry_space_group_name_Hall '-P 1'
_symmetry_space_group_name_H-M 'P -1'
_atom_sites_solution_hydrogens geom
_atom_sites_solution_primary direct
_atom_sites_solution_secondary difmap
_audit_creation_method SHELXL-97
_cell_angle_alpha 80.712(7)
_cell_angle_beta 68.015(7)
_cell_angle_gamma 77.768(6)
_cell_formula_units_Z 2
_cell_length_a 11.4710(8)
_cell_length_b 11.8330(10)
_cell_length_c 12.2720(10)
_cell_measurement_temperature 293(2)
_cell_volume 1503.4(2)
_computing_cell_refinement CrysAlis
_computing_data_collection 'CrysAlis (Oxford Diffraction, 2006)'
_computing_data_reduction CrysAlis
_computing_structure_refinement 'SHELXL-97 (Sheldrick, 1997)'
_computing_structure_solution 'SHELXS-97 (Sheldrick, 1997)'
_diffrn_ambient_temperature 293(2)
_diffrn_detector_area_resol_mean 10.0
_diffrn_measured_fraction_theta_full 0.943
_diffrn_measured_fraction_theta_max 0.943
_diffrn_measurement_device_type 'Oxford Diffraction Gemini R Ultra'
_diffrn_measurement_method '\w scan'
_diffrn_radiation_monochromator graphite
_diffrn_radiation_source 'fine-focus sealed tube'
_diffrn_radiation_type MoK\a
_diffrn_radiation_wavelength 0.71069
_diffrn_reflns_av_R_equivalents 0.0530
_diffrn_reflns_av_sigmaI/netI 0.0915
_diffrn_reflns_limit_h_max 13
_diffrn_reflns_limit_h_min -12
_diffrn_reflns_limit_k_max 14
_diffrn_reflns_limit_k_min -11
_diffrn_reflns_limit_l_max 14
_diffrn_reflns_limit_l_min -14
_diffrn_reflns_number 8771
_diffrn_reflns_theta_full 25.35
_diffrn_reflns_theta_max 25.35
_diffrn_reflns_theta_min 3.06
_exptl_absorpt_coefficient_mu 1.492
_exptl_absorpt_correction_T_max 0.8531
_exptl_absorpt_correction_T_min 0.6467
_exptl_absorpt_correction_type multi-scan
_exptl_absorpt_process_details
;
CrysAlis (Oxford Diffraction, 2006)
;
_exptl_crystal_colour blue
_exptl_crystal_density_diffrn 1.729
_exptl_crystal_density_method 'not measured'
_exptl_crystal_description block
_exptl_crystal_F_000 796
_exptl_crystal_size_max 0.32
_exptl_crystal_size_mid 0.14
_exptl_crystal_size_min 0.11
_refine_diff_density_max 0.961
_refine_diff_density_min -0.486
_refine_diff_density_rms 0.086
_refine_ls_extinction_method none
_refine_ls_goodness_of_fit_ref 1.006
_refine_ls_hydrogen_treatment constr
_refine_ls_matrix_type full
_refine_ls_number_parameters 482
_refine_ls_number_reflns 5185
_refine_ls_number_restraints 30
_refine_ls_restrained_S_all 1.025
_refine_ls_R_factor_all 0.0946
_refine_ls_R_factor_gt 0.0620
_refine_ls_shift/su_max 0.000
_refine_ls_shift/su_mean 0.000
_refine_ls_structure_factor_coef Fsqd
_refine_ls_weighting_details 'calc w=1/[\s^2^(Fo^2^)+(0.0645P)^2^+0.0000P] where P=(Fo^2^+2Fc^2^)/3'
_refine_ls_weighting_scheme calc
_refine_ls_wR_factor_gt 0.1303
_refine_ls_wR_factor_ref 0.1511
_reflns_number_gt 3578
_reflns_number_total 5185
_reflns_threshold_expression >2\s(I)
_cod_data_source_file c3ce26874h.txt
_cod_data_source_block Compound-7
_cod_depositor_comments
;
The following automatic conversions were performed:

'_symmetry_cell_setting' value 'Triclinic' changed to 'triclinic'
according to /home/saulius/struct/CIF-dictionaries/cif_core.dic
dictionary named 'cif_core.dic' version 2.4.2 from 2011-04-26.

Automatic conversion script
Id: cif_fix_values 1891 2012-01-12 08:04:46Z andrius 
;
_cod_original_sg_symbol_Hall -p1
_cod_original_sg_symbol_H-M p-1
_cod_original_formula_sum 'C28 H25 Cu2 N9 O10.50'
_cod_database_code 7209288

loop_
_symmetry_equiv_pos_as_xyz
'x, y, z'
'-x, -y, -z'

loop_
_atom_site_label
_atom_site_type_symbol
_atom_site_fract_x
_atom_site_fract_y
_atom_site_fract_z
_atom_site_U_iso_or_equiv
_atom_site_adp_type
_atom_site_occupancy
_atom_site_symmetry_multiplicity
_atom_site_calc_flag
_atom_site_refinement_flags
Cu1 Cu -0.06594(5) 0.42375(5) 0.42351(5) 0.0317(2) Uani 1 1 d .
Cu2A Cu 0.7807(3) 0.8507(2) -0.0583(2) 0.0450(6) Uani 0.30 1 d P
Cu2 Cu 0.67694(10) 0.86891(8) -0.01962(7) 0.0362(3) Uani 0.70 1 d P
C1 C 0.3666(4) 0.0204(4) 0.5355(4) 0.0308(11) Uani 1 1 d .
C2 C 0.4276(5) 0.0814(4) 0.5818(4) 0.0325(11) Uani 1 1 d .
C3 C 0.5591(4) 0.0621(4) 0.5478(4) 0.0320(11) Uani 1 1 d .
C4 C 0.2221(5) 0.0445(4) 0.5681(4) 0.0361(12) Uani 1 1 d .
H4A H 0.1942 -0.0221 0.5545 0.043 Uiso 1 1 calc R
H4B H 0.1816 0.0565 0.6512 0.043 Uiso 1 1 calc R
C5 C 0.0689(5) 0.2136(4) 0.5205(5) 0.0381(12) Uani 1 1 d .
H5 H -0.0023 0.2030 0.5874 0.046 Uiso 1 1 calc R
C6 C 0.1934(5) 0.2758(4) 0.3582(4) 0.0372(12) Uani 1 1 d .
H6 H 0.2236 0.3213 0.2876 0.045 Uiso 1 1 calc R
C7 C 0.3467(5) 0.1640(4) 0.6750(4) 0.0331(11) Uani 1 1 d .
H7A H 0.2692 0.1336 0.7229 0.040 Uiso 1 1 calc R
H7B H 0.3930 0.1668 0.7261 0.040 Uiso 1 1 calc R
C8 C 0.1962(5) 0.3440(4) 0.6450(4) 0.0336(11) Uani 1 1 d .
H8 H 0.1202 0.3186 0.6927 0.040 Uiso 1 1 calc R
C9 C 0.3332(5) 0.4442(5) 0.5316(5) 0.0424(13) Uani 1 1 d .
H9 H 0.3684 0.5067 0.4837 0.051 Uiso 1 1 calc R
C10 C 0.6260(5) 0.1334(4) 0.5917(5) 0.0388(12) Uani 1 1 d .
H10A H 0.6892 0.1673 0.5241 0.047 Uiso 1 1 calc R
H10B H 0.5638 0.1967 0.6317 0.047 Uiso 1 1 calc R
C11 C 0.6385(6) 0.0121(5) 0.7768(5) 0.0438(13) Uani 1 1 d .
H11 H 0.5523 0.0078 0.8137 0.053 Uiso 1 1 calc R
C12 C 0.8319(6) -0.0098(6) 0.7400(6) 0.0576(17) Uani 1 1 d .
H12 H 0.9111 -0.0343 0.7479 0.069 Uiso 1 1 calc R
C13 C -0.2065(8) 0.2386(5) 0.2480(6) 0.064(2) Uani 1 1 d .
C14 C -0.1691(6) 0.1603(5) 0.1624(5) 0.0478(14) Uani 1 1 d .
H14 H -0.0837 0.1362 0.1188 0.057 Uiso 1 1 calc R
C15 C -0.2679(5) 0.1197(4) 0.1455(4) 0.0386(12) Uani 1 1 d .
C16 C -0.3960(6) 0.1575(5) 0.2126(5) 0.0538(15) Uani 1 1 d .
H16 H -0.4596 0.1286 0.2015 0.065 Uiso 1 1 calc R
C17 C -0.4290(8) 0.2360(6) 0.2937(6) 0.0679(19) Uani 1 1 d .
H17 H -0.5142 0.2631 0.3351 0.081 Uiso 1 1 calc R
C18 C -0.3363(8) 0.2731(6) 0.3124(6) 0.0657(19) Uani 1 1 d .
H18 H -0.3586 0.3237 0.3703 0.079 Uiso 1 1 calc R
C19 C -0.1182(7) 0.2825(6) 0.2828(6) 0.0611(17) Uiso 1 1 d .
C20 C -0.2376(6) 0.0342(5) 0.0577(5) 0.0409(13) Uani 1 1 d .
C21 C 0.2449(5) 0.5923(5) 0.1932(5) 0.0445(13) Uani 1 1 d .
C22 C 0.3439(5) 0.6520(4) 0.1758(5) 0.0411(13) Uani 1 1 d .
H22 H 0.3498 0.6812 0.2392 0.049 Uiso 1 1 calc R
C23 C 0.4337(5) 0.6677(5) 0.0636(5) 0.0471(14) Uani 1 1 d .
C24 C 0.4232(6) 0.6242(5) -0.0306(5) 0.0525(15) Uani 1 1 d .
H24 H 0.4824 0.6358 -0.1060 0.063 Uiso 1 1 calc R
C25 C 0.3253(6) 0.5635(6) -0.0132(6) 0.0636(18) Uani 1 1 d .
H25 H 0.3200 0.5327 -0.0759 0.076 Uiso 1 1 calc R
C26 C 0.2372(6) 0.5500(6) 0.0974(6) 0.0601(17) Uani 1 1 d .
H26 H 0.1702 0.5114 0.1089 0.072 Uiso 1 1 calc R
C27 C 0.1507(5) 0.5723(5) 0.3137(6) 0.0495(15) Uani 1 1 d .
C28 C 0.5364(6) 0.7325(5) 0.0400(6) 0.0582(17) Uani 1 1 d .
N1 N 0.0715(3) 0.2958(3) 0.4350(3) 0.0303(9) Uani 1 1 d .
N2 N 0.1833(3) 0.1472(3) 0.4978(3) 0.0280(9) Uani 1 1 d .
N3 N 0.2638(4) 0.1872(4) 0.3927(4) 0.0387(10) Uani 1 1 d .
N4 N 0.2057(4) 0.4467(4) 0.5856(4) 0.0372(10) Uani 1 1 d .
N5 N 0.3123(4) 0.2821(3) 0.6260(3) 0.0314(9) Uani 1 1 d .
N6 N 0.4015(4) 0.3468(4) 0.5529(4) 0.0423(11) Uani 1 1 d .
N7 N 0.7255(5) -0.0355(4) 0.8212(4) 0.0515(13) Uani 1 1 d .
N8 N 0.6887(4) 0.0673(4) 0.6721(4) 0.0342(10) Uani 1 1 d .
N9 N 0.8163(4) 0.0548(4) 0.6445(4) 0.0501(12) Uani 1 1 d .
O1 O -0.1572(5) 0.3146(5) 0.3851(5) 0.0850(16) Uani 1 1 d .
O2A O 0.0354(14) 0.2419(13) 0.1957(12) 0.052(3) Uani 0.30 1 d PU
O2 O -0.0254(8) 0.2970(7) 0.2114(6) 0.0372(17) Uani 0.50 1 d PU
O2B O -0.080(2) 0.3740(15) 0.274(2) 0.063(7) Uani 0.20 1 d P
O3 O -0.1331(4) 0.0203(4) -0.0223(4) 0.0589(12) Uani 1 1 d .
O4 O -0.3260(4) -0.0215(3) 0.0723(3) 0.0509(10) Uani 1 1 d .
O5 O 0.0604(4) 0.5248(4) 0.3210(4) 0.0760(14) Uani 1 1 d .
O6 O 0.1683(4) 0.6023(4) 0.3986(4) 0.0654(13) Uani 1 1 d .
O7 O 0.5447(5) 0.7749(5) 0.1191(5) 0.0884(16) Uani 1 1 d U
O8 O 0.6094(4) 0.7564(4) -0.0623(4) 0.0712(13) Uani 1 1 d .
O1W O 0.8461(17) 0.7607(16) -0.0104(11) 0.058(4) Uani 0.50 1 d PU
O1WA O 0.8354(17) 0.7456(16) 0.0416(17) 0.093(6) Uani 0.50 1 d P
O2W O 0.0255(6) 0.1713(5) -0.1633(5) 0.0997(17) Uani 1 1 d .
O3W O 0.9155(16) 0.5345(14) 0.0986(14) 0.142(5) Uani 0.50 1 d PU

loop_
_atom_site_aniso_label
_atom_site_aniso_U_11
_atom_site_aniso_U_22
_atom_site_aniso_U_33
_atom_site_aniso_U_23
_atom_site_aniso_U_13
_atom_site_aniso_U_12
Cu1 0.0229(3) 0.0290(4) 0.0409(4) -0.0007(3) -0.0118(3) 0.0001(2)
Cu2A 0.0535(17) 0.0406(14) 0.0483(13) -0.0040(11) -0.0264(13) -0.0077(12)
Cu2 0.0416(6) 0.0399(6) 0.0307(5) 0.0026(4) -0.0109(4) -0.0222(5)
C1 0.025(3) 0.029(3) 0.035(3) 0.001(2) -0.014(2) 0.005(2)
C2 0.036(3) 0.028(3) 0.032(3) -0.001(2) -0.018(2) 0.007(2)
C3 0.034(3) 0.027(3) 0.035(3) -0.006(2) -0.018(2) 0.006(2)
C4 0.035(3) 0.032(3) 0.037(3) 0.001(2) -0.012(2) -0.001(2)
C5 0.026(3) 0.034(3) 0.046(3) 0.000(3) -0.006(2) -0.001(2)
C6 0.032(3) 0.037(3) 0.034(3) 0.001(2) -0.009(2) 0.004(2)
C7 0.035(3) 0.030(3) 0.030(3) -0.003(2) -0.013(2) 0.006(2)
C8 0.025(3) 0.031(3) 0.043(3) -0.005(2) -0.013(2) 0.003(2)
C9 0.033(3) 0.039(3) 0.049(3) 0.006(3) -0.012(2) -0.004(2)
C10 0.039(3) 0.034(3) 0.045(3) 0.000(2) -0.022(2) 0.001(2)
C11 0.050(3) 0.050(3) 0.040(3) 0.001(3) -0.018(3) -0.027(3)
C12 0.058(4) 0.063(4) 0.068(4) -0.004(4) -0.041(4) -0.011(3)
C13 0.107(6) 0.034(3) 0.083(5) 0.007(3) -0.073(5) -0.014(3)
C14 0.067(4) 0.037(3) 0.052(3) -0.006(3) -0.035(3) -0.007(3)
C15 0.047(3) 0.034(3) 0.038(3) 0.003(2) -0.018(3) -0.011(2)
C16 0.065(4) 0.043(3) 0.047(3) 0.005(3) -0.014(3) -0.014(3)
C17 0.079(5) 0.064(5) 0.054(4) -0.004(4) -0.020(4) -0.008(4)
C18 0.084(5) 0.060(4) 0.049(4) -0.009(3) -0.032(4) 0.016(4)
C20 0.052(4) 0.039(3) 0.046(3) 0.002(3) -0.031(3) -0.015(3)
C21 0.033(3) 0.033(3) 0.059(4) 0.008(3) -0.015(3) 0.000(2)
C22 0.033(3) 0.033(3) 0.052(3) -0.003(3) -0.007(2) -0.007(2)
C23 0.045(3) 0.029(3) 0.057(4) 0.006(3) -0.006(3) -0.013(3)
C24 0.046(4) 0.059(4) 0.044(3) 0.002(3) -0.007(3) -0.010(3)
C25 0.061(4) 0.077(5) 0.063(4) -0.004(4) -0.034(4) -0.009(4)
C26 0.045(4) 0.064(4) 0.081(5) -0.004(4) -0.032(3) -0.013(3)
C27 0.028(3) 0.035(3) 0.067(4) 0.019(3) -0.009(3) 0.000(3)
C28 0.063(4) 0.045(4) 0.053(4) -0.015(3) 0.008(3) -0.026(3)
N1 0.024(2) 0.029(2) 0.036(2) 0.0004(19) -0.0105(18) -0.0017(17)
N2 0.018(2) 0.031(2) 0.032(2) -0.0030(18) -0.0077(17) -0.0002(17)
N3 0.027(2) 0.037(3) 0.040(2) 0.003(2) -0.0054(19) 0.0017(19)
N4 0.032(3) 0.033(3) 0.040(2) -0.001(2) -0.0124(19) 0.0040(19)
N5 0.030(2) 0.032(2) 0.031(2) -0.0061(18) -0.0111(18) 0.0012(18)
N6 0.029(2) 0.040(3) 0.049(3) 0.003(2) -0.010(2) 0.000(2)
N7 0.076(4) 0.048(3) 0.049(3) 0.011(2) -0.037(3) -0.033(3)
N8 0.031(2) 0.036(2) 0.040(2) -0.003(2) -0.0162(19) -0.0097(19)
N9 0.042(3) 0.059(3) 0.053(3) 0.004(3) -0.020(2) -0.017(2)
O1 0.069(3) 0.083(4) 0.109(4) -0.027(4) -0.031(3) -0.013(3)
O2A 0.060(5) 0.051(5) 0.067(5) -0.007(4) -0.041(4) -0.015(4)
O2 0.038(2) 0.039(2) 0.0365(19) -0.0060(10) -0.0131(11) -0.0069(10)
O2B 0.106(18) 0.011(9) 0.106(18) -0.004(11) -0.084(16) 0.008(11)
O3 0.037(2) 0.074(3) 0.071(3) -0.028(2) -0.012(2) -0.017(2)
O4 0.060(3) 0.054(2) 0.049(2) 0.0035(19) -0.0221(19) -0.031(2)
O5 0.025(2) 0.056(3) 0.117(4) 0.032(3) -0.004(2) -0.011(2)
O6 0.040(2) 0.069(3) 0.049(2) 0.020(2) 0.009(2) 0.006(2)
O7 0.082(3) 0.110(3) 0.078(3) -0.032(3) -0.002(2) -0.058(3)
O8 0.061(3) 0.061(3) 0.068(3) 0.000(2) 0.013(2) -0.032(2)
O1W 0.048(5) 0.060(6) 0.064(5) 0.000(4) -0.022(4) -0.005(4)
O1WA 0.072(10) 0.065(9) 0.174(18) 0.011(12) -0.083(13) -0.019(7)
O2W 0.088(4) 0.100(4) 0.091(4) 0.022(3) -0.010(3) -0.036(3)
O3W 0.150(7) 0.132(7) 0.146(6) 0.001(5) -0.064(5) -0.019(5)

loop_
_atom_type_symbol
_atom_type_description
_atom_type_scat_dispersion_real
_atom_type_scat_dispersion_imag
_atom_type_scat_source
C C 0.0033 0.0016 'International Tables Vol C Tables 4.2.6.8 and 6.1.1.4'
H H 0.0000 0.0000 'International Tables Vol C Tables 4.2.6.8 and 6.1.1.4'
N N 0.0061 0.0033 'International Tables Vol C Tables 4.2.6.8 and 6.1.1.4'
O O 0.0106 0.0060 'International Tables Vol C Tables 4.2.6.8 and 6.1.1.4'
Cu Cu 0.3201 1.2651 'International Tables Vol C Tables 4.2.6.8 and 6.1.1.4'

loop_
_geom_angle_atom_site_label_1
_geom_angle_atom_site_label_2
_geom_angle_atom_site_label_3
_geom_angle
_geom_angle_site_symmetry_1
_geom_angle_site_symmetry_3
N1 Cu1 N4 179.17(15) . 2_566
N1 Cu1 O5 91.46(17) . .
N4 Cu1 O5 88.92(18) 2_566 .
N1 Cu1 O1 91.49(19) . .
N4 Cu1 O1 88.81(19) 2_566 .
O5 Cu1 O1 132.1(2) . .
N1 Cu1 O6 91.66(16) . 2_566
N4 Cu1 O6 87.55(17) 2_566 2_566
O5 Cu1 O6 136.4(2) . 2_566
O1 Cu1 O6 91.2(2) . 2_566
N1 Cu1 O2B 95.9(5) . .
N4 Cu1 O2B 84.9(5) 2_566 .
O5 Cu1 O2B 90.0(8) . .
O1 Cu1 O2B 42.2(7) . .
O6 Cu1 O2B 132.8(8) 2_566 .
Cu2 Cu2A O1W 119.7(8) . .
Cu2 Cu2A O1WA 107.2(6) . .
O1W Cu2A O1WA 15.7(11) . .
Cu2 Cu2A N7 75.0(2) . 1_564
O1W Cu2A N7 161.2(6) . 1_564
O1WA Cu2A N7 176.9(7) . 1_564
Cu2 Cu2A O4 56.04(14) . 1_665
O1W Cu2A O4 110.0(6) . 1_665
O1WA Cu2A O4 95.3(7) . 1_665
N7 Cu2A O4 87.77(19) 1_564 1_665
Cu2 Cu2A O2A 149.4(3) . 2_665
O1W Cu2A O2A 66.0(7) . 2_665
O1WA Cu2A O2A 81.6(8) . 2_665
N7 Cu2A O2A 95.4(4) 1_564 2_665
O4 Cu2A O2A 154.0(3) 1_665 2_665
Cu2A Cu2 O4 94.48(17) . 1_665
Cu2A Cu2 O8 108.61(18) . .
O4 Cu2 O8 155.00(18) 1_665 .
Cu2A Cu2 N7 73.8(2) . 1_564
O4 Cu2 N7 98.51(17) 1_665 1_564
O8 Cu2 N7 97.07(19) . 1_564
Cu2A Cu2 O1W 33.7(5) . .
O4 Cu2 O1W 96.6(5) 1_665 .
O8 Cu2 O1W 97.5(6) . .
N7 Cu2 O1W 106.8(4) 1_564 .
Cu2A Cu2 O7 130.8(2) . .
O4 Cu2 O7 95.66(18) 1_665 .
O8 Cu2 O7 62.12(18) . .
N7 Cu2 O7 150.4(2) 1_564 .
O1W Cu2 O7 97.2(5) . .
Cu2A Cu2 O1WA 46.5(5) . .
O4 Cu2 O1WA 89.3(5) 1_665 .
O8 Cu2 O1WA 99.6(5) . .
N7 Cu2 O1WA 120.3(5) 1_564 .
O1W Cu2 O1WA 14.4(6) . .
O7 Cu2 O1WA 85.7(5) . .
Cu2A Cu2 C28 126.7(2) . .
O4 Cu2 C28 124.76(19) 1_665 .
O8 Cu2 C28 31.75(19) . .
N7 Cu2 C28 125.0(2) 1_564 .
O1W Cu2 C28 100.6(6) . .
O7 Cu2 C28 30.50(18) . .
O1WA Cu2 C28 94.9(5) . .
C2 C1 C3 119.9(4) . 2_656
C2 C1 C4 121.2(4) . .
C3 C1 C4 118.9(4) 2_656 .
C3 C2 C1 120.7(4) . .
C3 C2 C7 120.3(4) . .
C1 C2 C7 119.0(4) . .
C2 C3 C1 119.5(4) . 2_656
C2 C3 C10 120.8(4) . .
C1 C3 C10 119.6(4) 2_656 .
N2 C4 C1 110.8(4) . .
N2 C4 H4A 109.5 . .
C1 C4 H4A 109.5 . .
N2 C4 H4B 109.5 . .
C1 C4 H4B 109.5 . .
H4A C4 H4B 108.1 . .
N1 C5 N2 110.1(4) . .
N1 C5 H5 125.0 . .
N2 C5 H5 125.0 . .
N3 C6 N1 113.7(5) . .
N3 C6 H6 123.1 . .
N1 C6 H6 123.1 . .
N5 C7 C2 113.7(4) . .
N5 C7 H7A 108.8 . .
C2 C7 H7A 108.8 . .
N5 C7 H7B 108.8 . .
C2 C7 H7B 108.8 . .
H7A C7 H7B 107.7 . .
N4 C8 N5 109.4(5) . .
N4 C8 H8 125.3 . .
N5 C8 H8 125.3 . .
N6 C9 N4 114.0(5) . .
N6 C9 H9 123.0 . .
N4 C9 H9 123.0 . .
N8 C10 C3 114.3(4) . .
N8 C10 H10A 108.7 . .
C3 C10 H10A 108.7 . .
N8 C10 H10B 108.7 . .
C3 C10 H10B 108.7 . .
H10A C10 H10B 107.6 . .
N7 C11 N8 111.0(5) . .
N7 C11 H11 124.5 . .
N8 C11 H11 124.5 . .
N7 C12 N9 114.1(5) . .
N7 C12 H12 123.0 . .
N9 C12 H12 123.0 . .
C14 C13 C18 120.4(6) . .
C14 C13 C19 123.9(7) . .
C18 C13 C19 115.6(6) . .
C13 C14 C15 116.4(6) . .
C13 C14 H14 121.8 . .
C15 C14 H14 121.8 . .
C16 C15 C14 120.5(5) . .
C16 C15 C20 119.0(5) . .
C14 C15 C20 120.5(5) . .
C17 C16 C15 121.4(6) . .
C17 C16 H16 119.3 . .
C15 C16 H16 119.3 . .
C18 C17 C16 118.7(7) . .
C18 C17 H17 120.7 . .
C16 C17 H17 120.7 . .
C17 C18 C13 122.5(6) . .
C17 C18 H18 118.7 . .
C13 C18 H18 118.7 . .
O2 C19 O2B 61.1(13) . .
O2 C19 O1 125.3(7) . .
O2B C19 O1 73.2(12) . .
O2 C19 C13 116.3(7) . .
O2B C19 C13 138.8(10) . .
O1 C19 C13 117.7(7) . .
O2B C19 O2A 81.6(13) . .
O1 C19 O2A 127.0(6) . .
C13 C19 O2A 112.1(6) . .
O3 C20 O4 123.6(5) . .
O3 C20 C15 121.1(5) . .
O4 C20 C15 115.3(5) . .
C26 C21 C22 119.2(6) . .
C26 C21 C27 120.7(6) . .
C22 C21 C27 120.0(5) . .
C23 C22 C21 119.8(5) . .
C23 C22 H22 120.1 . .
C21 C22 H22 120.1 . .
C22 C23 C24 119.5(5) . .
C22 C23 C28 122.0(5) . .
C24 C23 C28 118.5(5) . .
C23 C24 C25 120.8(6) . .
C23 C24 H24 119.6 . .
C25 C24 H24 119.6 . .
C26 C25 C24 118.9(6) . .
C26 C25 H25 120.5 . .
C24 C25 H25 120.5 . .
C25 C26 C21 121.7(6) . .
C25 C26 H26 119.1 . .
C21 C26 H26 119.1 . .
O5 C27 O6 125.4(6) . .
O5 C27 C21 116.2(6) . .
O6 C27 C21 118.4(5) . .
O7 C28 O8 117.8(6) . .
O7 C28 C23 119.8(6) . .
O8 C28 C23 122.0(6) . .
O7 C28 Cu2 64.8(4) . .
O8 C28 Cu2 53.3(3) . .
C23 C28 Cu2 167.3(5) . .
C5 N1 C6 103.6(4) . .
C5 N1 Cu1 128.4(3) . .
C6 N1 Cu1 128.0(3) . .
C5 N2 N3 109.0(4) . .
C5 N2 C4 128.3(4) . .
N3 N2 C4 122.6(4) . .
C6 N3 N2 103.6(4) . .
C8 N4 C9 104.0(4) . .
C8 N4 Cu1 128.2(4) . 2_566
C9 N4 Cu1 127.9(4) . 2_566
C8 N5 N6 109.6(4) . .
C8 N5 C7 128.0(4) . .
N6 N5 C7 122.4(4) . .
C9 N6 N5 103.1(4) . .
C11 N7 C12 104.2(5) . .
C11 N7 Cu2A 149.6(5) . 1_546
C12 N7 Cu2A 105.0(4) . 1_546
C11 N7 Cu2 119.8(4) . 1_546
C12 N7 Cu2 135.9(4) . 1_546
C11 N8 N9 109.1(4) . .
C11 N8 C10 129.4(5) . .
N9 N8 C10 121.6(4) . .
C12 N9 N8 101.7(5) . .
C19 O1 O2B 52.5(7) . .
C19 O1 Cu1 120.0(5) . .
O2B O1 Cu1 70.9(7) . .
O2 O2A Cu2A 149.4(15) . 2_665
C19 O2A Cu2A 163.1(7) . 2_665
O2A O2 C19 119.4(15) . .
O2A O2 O2B 145.1(14) . .
C19 O2 O2B 63.8(13) . .
O2 O2B C19 55.1(8) . .
O2 O2B O1 103.7(14) . .
C19 O2B O1 54.3(11) . .
O2 O2B Cu1 134.8(13) . .
C19 O2B Cu1 118.0(17) . .
O1 O2B Cu1 67.0(9) . .
C20 O4 Cu2 127.1(4) . 1_445
C20 O4 Cu2A 99.1(4) . 1_445
C27 O5 Cu1 145.4(5) . .
C27 O6 Cu1 128.6(4) . 2_566
C28 O7 Cu2 84.7(4) . .
C28 O8 Cu2 95.0(4) . .
O1WA O1W Cu2A 127(4) . .
O1WA O1W Cu2 106(3) . .
O1W O1WA Cu2 60(3) . .

loop_
_geom_bond_atom_site_label_1
_geom_bond_atom_site_label_2
_geom_bond_distance
_geom_bond_site_symmetry_2
Cu1 N1 1.970(4) .
Cu1 N4 1.992(4) 2_566
Cu1 O5 1.999(4) .
Cu1 O1 2.031(5) .
Cu1 O6 2.063(4) 2_566
Cu1 O2B 2.085(19) .
Cu2A Cu2 1.091(3) .
Cu2A O1W 1.353(16) .
Cu2A O1WA 1.788(17) .
Cu2A N7 2.025(5) 1_564
Cu2A O4 2.210(4) 1_665
Cu2A O2A 2.333(16) 2_665
Cu2 O4 1.838(3) 1_665
Cu2 O8 1.900(5) .
Cu2 N7 2.036(5) 1_564
Cu2 O1W 2.117(17) .
Cu2 O7 2.147(5) .
Cu2 O1WA 2.354(17) .
Cu2 C28 2.362(6) .
C1 C2 1.406(6) .
C1 C3 1.429(6) 2_656
C1 C4 1.526(7) .
C2 C3 1.385(7) .
C2 C7 1.518(6) .
C3 C1 1.429(6) 2_656
C3 C10 1.522(7) .
C4 N2 1.462(6) .
C4 H4A 0.9700 .
C4 H4B 0.9700 .
C5 N1 1.307(6) .
C5 N2 1.333(6) .
C5 H5 0.9300 .
C6 N3 1.297(6) .
C6 N1 1.358(6) .
C6 H6 0.9300 .
C7 N5 1.464(6) .
C7 H7A 0.9700 .
C7 H7B 0.9700 .
C8 N4 1.316(7) .
C8 N5 1.332(6) .
C8 H8 0.9300 .
C9 N6 1.298(7) .
C9 N4 1.356(6) .
C9 H9 0.9300 .
C10 N8 1.466(6) .
C10 H10A 0.9700 .
C10 H10B 0.9700 .
C11 N7 1.296(7) .
C11 N8 1.321(7) .
C11 H11 0.9300 .
C12 N7 1.313(8) .
C12 N9 1.342(8) .
C12 H12 0.9300 .
C13 C14 1.398(8) .
C13 C18 1.405(10) .
C13 C19 1.449(9) .
C14 C15 1.414(8) .
C14 H14 0.9300 .
C15 C16 1.404(8) .
C15 C20 1.493(7) .
C16 C17 1.365(8) .
C16 H16 0.9300 .
C17 C18 1.338(10) .
C17 H17 0.9300 .
C18 H18 0.9300 .
C19 O2 1.123(9) .
C19 O2B 1.23(2) .
C19 O1 1.258(8) .
C19 O2A 1.696(17) .
C20 O3 1.231(6) .
C20 O4 1.266(6) .
C21 C26 1.388(8) .
C21 C22 1.394(8) .
C21 C27 1.486(8) .
C22 C23 1.389(8) .
C22 H22 0.9300 .
C23 C24 1.392(8) .
C23 C28 1.455(9) .
C24 C25 1.392(9) .
C24 H24 0.9300 .
C25 C26 1.363(9) .
C25 H25 0.9300 .
C26 H26 0.9300 .
C27 O5 1.249(7) .
C27 O6 1.249(7) .
C28 O7 1.204(7) .
C28 O8 1.247(7) .
N2 N3 1.355(6) .
N4 Cu1 1.992(4) 2_566
N5 N6 1.364(6) .
N7 Cu2A 2.025(5) 1_546
N7 Cu2 2.036(5) 1_546
N8 N9 1.353(6) .
O1 O2B 1.48(3) .
O2A O2 0.834(13) .
O2A Cu2A 2.333(16) 2_665
O2 O2B 1.20(2) .
O4 Cu2 1.838(3) 1_445
O4 Cu2A 2.210(4) 1_445
O6 Cu1 2.063(4) 2_566
O1W O1WA 0.61(2) .

loop_
_geom_torsion_atom_site_label_1
_geom_torsion_atom_site_label_2
_geom_torsion_atom_site_label_3
_geom_torsion_atom_site_label_4
_geom_torsion
_geom_torsion_site_symmetry_1
_geom_torsion_site_symmetry_4
O1W Cu2A Cu2 O4 95.2(9) . 1_665
O1WA Cu2A Cu2 O4 84.7(7) . 1_665
N7 Cu2A Cu2 O4 -97.57(18) 1_564 1_665
O2A Cu2A Cu2 O4 -172.3(8) 2_665 1_665
O1W Cu2A Cu2 O8 -75.1(9) . .
O1WA Cu2A Cu2 O8 -85.6(7) . .
N7 Cu2A Cu2 O8 92.2(2) 1_564 .
O4 Cu2A Cu2 O8 -170.3(2) 1_665 .
O2A Cu2A Cu2 O8 17.4(8) 2_665 .
O1W Cu2A Cu2 N7 -167.3(9) . 1_564
O1WA Cu2A Cu2 N7 -177.7(7) . 1_564
O4 Cu2A Cu2 N7 97.57(18) 1_665 1_564
O2A Cu2A Cu2 N7 -74.8(8) 2_665 1_564
O1WA Cu2A Cu2 O1W -10.4(14) . .
N7 Cu2A Cu2 O1W 167.3(9) 1_564 .
O4 Cu2A Cu2 O1W -95.2(9) 1_665 .
O2A Cu2A Cu2 O1W 92.5(12) 2_665 .
O1W Cu2A Cu2 O7 -6.3(9) . .
O1WA Cu2A Cu2 O7 -16.7(7) . .
N7 Cu2A Cu2 O7 161.0(2) 1_564 .
O4 Cu2A Cu2 O7 -101.4(2) 1_665 .
O2A Cu2A Cu2 O7 86.2(8) 2_665 .
O1W Cu2A Cu2 O1WA 10.4(14) . .
N7 Cu2A Cu2 O1WA 177.7(7) 1_564 .
O4 Cu2A Cu2 O1WA -84.7(7) 1_665 .
O2A Cu2A Cu2 O1WA 102.9(10) 2_665 .
O1W Cu2A Cu2 C28 -45.4(9) . .
O1WA Cu2A Cu2 C28 -55.8(7) . .
N7 Cu2A Cu2 C28 121.9(3) 1_564 .
O4 Cu2A Cu2 C28 -140.5(3) 1_665 .
O2A Cu2A Cu2 C28 47.1(8) 2_665 .
C3 C1 C2 C3 -0.3(8) 2_656 .
C4 C1 C2 C3 -177.3(5) . .
C3 C1 C2 C7 -176.8(4) 2_656 .
C4 C1 C2 C7 6.1(7) . .
C1 C2 C3 C1 0.3(8) . 2_656
C7 C2 C3 C1 176.8(4) . 2_656
C1 C2 C3 C10 176.1(5) . .
C7 C2 C3 C10 -7.4(7) . .
C2 C1 C4 N2 80.9(5) . .
C3 C1 C4 N2 -96.1(5) 2_656 .
C3 C2 C7 N5 94.9(5) . .
C1 C2 C7 N5 -88.5(6) . .
C2 C3 C10 N8 112.3(5) . .
C1 C3 C10 N8 -71.9(6) 2_656 .
C18 C13 C14 C15 0.1(9) . .
C19 C13 C14 C15 175.4(6) . .
C13 C14 C15 C16 0.0(8) . .
C13 C14 C15 C20 -178.9(5) . .
C14 C15 C16 C17 1.4(9) . .
C20 C15 C16 C17 -179.7(6) . .
C15 C16 C17 C18 -2.9(10) . .
C16 C17 C18 C13 3.0(11) . .
C14 C13 C18 C17 -1.6(10) . .
C19 C13 C18 C17 -177.3(7) . .
C14 C13 C19 O2 34.9(11) . .
C18 C13 C19 O2 -149.6(8) . .
C14 C13 C19 O2B 110(2) . .
C18 C13 C19 O2B -74(2) . .
C14 C13 C19 O1 -153.7(7) . .
C18 C13 C19 O1 21.8(9) . .
C14 C13 C19 O2A 7.4(10) . .
C18 C13 C19 O2A -177.1(7) . .
C16 C15 C20 O3 161.7(6) . .
C14 C15 C20 O3 -19.4(8) . .
C16 C15 C20 O4 -18.6(7) . .
C14 C15 C20 O4 160.3(5) . .
C26 C21 C22 C23 -0.4(8) . .
C27 C21 C22 C23 178.2(5) . .
C21 C22 C23 C24 0.4(8) . .
C21 C22 C23 C28 177.9(5) . .
C22 C23 C24 C25 -1.1(9) . .
C28 C23 C24 C25 -178.7(6) . .
C23 C24 C25 C26 1.8(9) . .
C24 C25 C26 C21 -1.8(10) . .
C22 C21 C26 C25 1.1(9) . .
C27 C21 C26 C25 -177.5(6) . .
C26 C21 C27 O5 -5.8(8) . .
C22 C21 C27 O5 175.6(5) . .
C26 C21 C27 O6 173.4(5) . .
C22 C21 C27 O6 -5.3(8) . .
C22 C23 C28 O7 -0.4(10) . .
C24 C23 C28 O7 177.2(6) . .
C22 C23 C28 O8 -172.8(6) . .
C24 C23 C28 O8 4.7(9) . .
C22 C23 C28 Cu2 -108(2) . .
C24 C23 C28 Cu2 69(2) . .
Cu2A Cu2 C28 O7 109.9(4) . .
O4 Cu2 C28 O7 -19.6(5) 1_665 .
O8 Cu2 C28 O7 173.2(7) . .
N7 Cu2 C28 O7 -154.5(4) 1_564 .
O1W Cu2 C28 O7 86.2(6) . .
O1WA Cu2 C28 O7 72.9(7) . .
Cu2A Cu2 C28 O8 -63.3(5) . .
O4 Cu2 C28 O8 167.2(4) 1_665 .
N7 Cu2 C28 O8 32.3(5) 1_564 .
O1W Cu2 C28 O8 -87.0(5) . .
O7 Cu2 C28 O8 -173.2(7) . .
O1WA Cu2 C28 O8 -100.3(6) . .
Cu2A Cu2 C28 C23 -135.8(19) . .
O4 Cu2 C28 C23 95(2) 1_665 .
O8 Cu2 C28 C23 -73(2) . .
N7 Cu2 C28 C23 -40(2) 1_564 .
O1W Cu2 C28 C23 -160(2) . .
O7 Cu2 C28 C23 114(2) . .
O1WA Cu2 C28 C23 -173(2) . .
N2 C5 N1 C6 0.4(5) . .
N2 C5 N1 Cu1 -176.7(3) . .
N3 C6 N1 C5 -0.2(5) . .
N3 C6 N1 Cu1 176.8(3) . .
O5 Cu1 N1 C5 151.9(4) . .
O1 Cu1 N1 C5 -75.9(4) . .
O6 Cu1 N1 C5 15.4(4) 2_566 .
O2B Cu1 N1 C5 -117.9(9) . .
O5 Cu1 N1 C6 -24.4(4) . .
O1 Cu1 N1 C6 107.8(4) . .
O6 Cu1 N1 C6 -160.9(4) 2_566 .
O2B Cu1 N1 C6 65.8(8) . .
N1 C5 N2 N3 -0.4(5) . .
N1 C5 N2 C4 -178.4(4) . .
C1 C4 N2 C5 -160.0(4) . .
C1 C4 N2 N3 22.3(6) . .
N1 C6 N3 N2 0.0(5) . .
C5 N2 N3 C6 0.3(5) . .
C4 N2 N3 C6 178.4(4) . .
N5 C8 N4 C9 -1.0(5) . .
N5 C8 N4 Cu1 179.0(3) . 2_566
N6 C9 N4 C8 0.8(6) . .
N6 C9 N4 Cu1 -179.2(3) . 2_566
N4 C8 N5 N6 0.9(5) . .
N4 C8 N5 C7 179.4(4) . .
C2 C7 N5 C8 124.2(5) . .
C2 C7 N5 N6 -57.4(5) . .
N4 C9 N6 N5 -0.3(5) . .
C8 N5 N6 C9 -0.3(5) . .
C7 N5 N6 C9 -179.0(4) . .
N8 C11 N7 C12 -1.1(6) . .
N8 C11 N7 Cu2A -164.8(6) . 1_546
N8 C11 N7 Cu2 -178.1(3) . 1_546
N9 C12 N7 C11 1.0(7) . .
N9 C12 N7 Cu2A 172.6(4) . 1_546
N9 C12 N7 Cu2 177.4(4) . 1_546
N7 C11 N8 N9 0.8(6) . .
N7 C11 N8 C10 -179.4(4) . .
C3 C10 N8 C11 -62.0(6) . .
C3 C10 N8 N9 117.9(5) . .
N7 C12 N9 N8 -0.6(6) . .
C11 N8 N9 C12 -0.1(5) . .
C10 N8 N9 C12 -180.0(4) . .
O2 C19 O1 O2B 33.7(12) . .
C13 C19 O1 O2B -136.8(12) . .
O2A C19 O1 O2B 65.2(13) . .
O2 C19 O1 Cu1 10.7(11) . .
O2B C19 O1 Cu1 -23.0(10) . .
C13 C19 O1 Cu1 -159.8(5) . .
O2A C19 O1 Cu1 42.2(11) . .
N1 Cu1 O1 C19 -78.0(6) . .
N4 Cu1 O1 C19 102.8(6) 2_566 .
O5 Cu1 O1 C19 15.3(7) . .
O6 Cu1 O1 C19 -169.7(5) 2_566 .
O2B Cu1 O1 C19 19.1(9) . .
N1 Cu1 O1 O2B -97.1(8) . .
N4 Cu1 O1 O2B 83.7(8) 2_566 .
O5 Cu1 O1 O2B -3.8(9) . .
O6 Cu1 O1 O2B 171.2(8) 2_566 .
O2B C19 O2A O2 -34.3(15) . .
O1 C19 O2A O2 -95.7(15) . .
C13 C19 O2A O2 105.2(13) . .
O2 C19 O2A Cu2A -118(3) . 2_665
O2B C19 O2A Cu2A -153(3) . 2_665
O1 C19 O2A Cu2A 146(3) . 2_665
C13 C19 O2A Cu2A -13(3) . 2_665
Cu2A O2A O2 C19 149.7(17) 2_665 .
C19 O2A O2 O2B 85(3) . .
Cu2A O2A O2 O2B -125(3) 2_665 .
O2B C19 O2 O2A 140.5(16) . .
O1 C19 O2 O2A 103.2(14) . .
C13 C19 O2 O2A -86.2(14) . .
O1 C19 O2 O2B -37.3(12) . .
C13 C19 O2 O2B 133.3(12) . .
O2A C19 O2 O2B -140.5(16) . .
O2A O2 O2B C19 -104(3) . .
O2A O2 O2B O1 -79(3) . .
C19 O2 O2B O1 25.6(9) . .
O2A O2 O2B Cu1 -8(5) . .
C19 O2 O2B Cu1 97(3) . .
O1 C19 O2B O2 148.9(9) . .
C13 C19 O2B O2 -98.0(18) . .
O2A C19 O2B O2 16.0(7) . .
O2 C19 O2B O1 -148.9(9) . .
C13 C19 O2B O1 113.1(17) . .
O2A C19 O2B O1 -132.9(7) . .
O2 C19 O2B Cu1 -127.0(15) . .
O1 C19 O2B Cu1 21.9(11) . .
C13 C19 O2B Cu1 135.0(12) . .
O2A C19 O2B Cu1 -110.9(13) . .
C19 O1 O2B O2 -25.9(8) . .
Cu1 O1 O2B O2 133.1(13) . .
Cu1 O1 O2B C19 159.0(9) . .
C19 O1 O2B Cu1 -159.0(9) . .
N1 Cu1 O2B O2 -1(3) . .
N4 Cu1 O2B O2 179(3) 2_566 .
O5 Cu1 O2B O2 91(3) . .
O1 Cu1 O2B O2 -87(2) . .
O6 Cu1 O2B O2 -99(3) 2_566 .
N1 Cu1 O2B C19 66.5(16) . .
N4 Cu1 O2B C19 -113.1(16) 2_566 .
O5 Cu1 O2B C19 158.0(16) . .
O1 Cu1 O2B C19 -19.2(11) . .
O6 Cu1 O2B C19 -31.3(19) 2_566 .
N1 Cu1 O2B O1 85.7(7) . .
N4 Cu1 O2B O1 -93.9(7) 2_566 .
O5 Cu1 O2B O1 177.2(6) . .
O6 Cu1 O2B O1 -12.0(10) 2_566 .
O3 C20 O4 Cu2 -1.3(8) . 1_445
C15 C20 O4 Cu2 179.0(3) . 1_445
O3 C20 O4 Cu2A 8.6(6) . 1_445
C15 C20 O4 Cu2A -171.1(4) . 1_445
O6 C27 O5 Cu1 -27.5(11) . .
C21 C27 O5 Cu1 151.6(6) . .
N1 Cu1 O5 C27 -59.3(7) . .
N4 Cu1 O5 C27 119.9(7) 2_566 .
O1 Cu1 O5 C27 -152.6(7) . .
O6 Cu1 O5 C27 34.6(8) 2_566 .
O2B Cu1 O5 C27 -155.2(9) . .
O5 C27 O6 Cu1 4.3(8) . 2_566
C21 C27 O6 Cu1 -174.8(3) . 2_566
O8 C28 O7 Cu2 6.2(6) . .
C23 C28 O7 Cu2 -166.6(6) . .
Cu2A Cu2 O7 C28 -95.2(5) . .
O4 Cu2 O7 C28 163.9(4) 1_665 .
O8 Cu2 O7 C28 -4.0(4) . .
N7 Cu2 O7 C28 45.6(6) 1_564 .
O1W Cu2 O7 C28 -98.7(6) . .
O1WA Cu2 O7 C28 -107.3(6) . .
O7 C28 O8 Cu2 -7.0(7) . .
C23 C28 O8 Cu2 165.6(6) . .
Cu2A Cu2 O8 C28 130.9(4) . .
O4 Cu2 O8 C28 -25.6(7) 1_665 .
N7 Cu2 O8 C28 -153.8(4) 1_564 .
O1W Cu2 O8 C28 98.2(6) . .
O7 Cu2 O8 C28 3.9(4) . .
O1WA Cu2 O8 C28 83.8(7) . .
Cu2 Cu2A O1W O1WA -40(5) . .
N7 Cu2A O1W O1WA -178(3) 1_564 .
O4 Cu2A O1W O1WA 22(5) 1_665 .
O2A Cu2A O1W O1WA 174(5) 2_665 .
O1WA Cu2A O1W Cu2 40(5) . .
N7 Cu2A O1W Cu2 -139(3) 1_564 .
O4 Cu2A O1W Cu2 61.5(4) 1_665 .
O2A Cu2A O1W Cu2 -146.2(4) 2_665 .
Cu2A Cu2 O1W O1WA 148(4) . .
O4 Cu2 O1W O1WA 60(4) 1_665 .
O8 Cu2 O1W O1WA -99(4) . .
N7 Cu2 O1W O1WA 161(4) 1_564 .
O7 Cu2 O1W O1WA -37(4) . .
C28 Cu2 O1W O1WA -67(4) . .
O4 Cu2 O1W Cu2A -88.2(7) 1_665 .
O8 Cu2 O1W Cu2A 112.5(7) . .
N7 Cu2 O1W Cu2A 12.8(9) 1_564 .
O7 Cu2 O1W Cu2A 175.2(7) . .
O1WA Cu2 O1W Cu2A -148(4) . .
C28 Cu2 O1W Cu2A 144.5(7) . .
Cu2 O1W O1WA Cu2A -17(2) . .
Cu2A O1W O1WA Cu2 17(2) . .
Cu2 Cu2A O1WA O1W 144(5) . .
O4 Cu2A O1WA O1W -160(5) 1_665 .
O2A Cu2A O1WA O1W -6(5) 2_665 .
O1W Cu2A O1WA Cu2 -144(5) . .
O4 Cu2A O1WA Cu2 56.0(2) 1_665 .
O2A Cu2A O1WA Cu2 -149.9(4) 2_665 .
Cu2A Cu2 O1WA O1W -24(3) . .
O4 Cu2 O1WA O1W -121(4) 1_665 .
O8 Cu2 O1WA O1W 83(4) . .
N7 Cu2 O1WA O1W -21(4) 1_564 .
O7 Cu2 O1WA O1W 144(4) . .
C28 Cu2 O1WA O1W 114(4) . .
O4 Cu2 O1WA Cu2A -96.9(5) 1_665 .
O8 Cu2 O1WA Cu2A 106.6(5) . .
N7 Cu2 O1WA Cu2A 2.6(7) 1_564 .
O1W Cu2 O1WA Cu2A 24(3) . .
O7 Cu2 O1WA Cu2A 167.4(5) . .
C28 Cu2 O1WA Cu2A 138.3(5) . .
